data_7038487
loop_
_publ_author_name
'Hering-Junghans, Christian'
'Schulz, Axel'
'Thomas, Max'
'Villinger, Alexander'

_publ_section_title
;
 Synthesis of mono-, di-, and triaminobismuthanes and observation of C-C
 coupling of aromatic systems with bismuth(iii) chloride.
;
_journal_issue 14
_journal_name_full 'Dalton transactions (Cambridge, England : 2003)'
_journal_page_first 6053
_journal_page_last 6059
_journal_paper_doi 10.1039/c6dt00229c
_journal_volume 45
_journal_year 2016
_chemical_formula_moiety 'C33 H54 Bi N3 Si3'
_chemical_formula_sum 'C33 H54 Bi N3 Si3'
_chemical_formula_weight 786.04
_chemical_name_systematic
;
 ?
;
_space_group_IT_number 14
_symmetry_cell_setting monoclinic
_symmetry_Int_Tables_number 14
_symmetry_space_group_name_Hall '-P 2yn'
_symmetry_space_group_name_H-M 'P 1 21/n 1'
_atom_sites_solution_hydrogens geom
_atom_sites_solution_primary direct
_atom_sites_solution_secondary difmap
_audit_creation_method SHELXL-97
_audit_update_record
;
2016-01-15 deposited with the CCDC.
2016-02-18 downloaded from the CCDC.
;
_cell_angle_alpha 90.00
_cell_angle_beta 91.798(2)
_cell_angle_gamma 90.00
_cell_formula_units_Z 4
_cell_length_a 11.1196(4)
_cell_length_b 17.8846(7)
_cell_length_c 18.8099(7)
_cell_measurement_reflns_used 9951
_cell_measurement_temperature 173(2)
_cell_measurement_theta_max 52.701
_cell_measurement_theta_min 4.555
_cell_volume 3738.9(2)
_computing_cell_refinement 'Bruker Apex V7.51A'
_computing_data_collection 'Bruker Apex V7.51A'
_computing_data_reduction 'Bruker SAINT'
_computing_molecular_graphics 'ORTEP-3v2.01 (Farrugia, 1997)'
_computing_publication_material SHELXL-97
_computing_structure_refinement 'SHELXL-97 (Sheldrick, 1997)'
_computing_structure_solution 'SHELXS-97 (Sheldrick, 1997)'
_diffrn_ambient_temperature 173(2)
_diffrn_measured_fraction_theta_full 0.992
_diffrn_measured_fraction_theta_max 0.992
_diffrn_measurement_device_type 'Bruker Apex Kappa II-CCD-diffractometer'
_diffrn_measurement_method 'phi and omega scans'
_diffrn_radiation_monochromator graphite
_diffrn_radiation_source 'sealed tube'
_diffrn_radiation_type MoK\a
_diffrn_radiation_wavelength 0.71073
_diffrn_reflns_av_R_equivalents 0.0625
_diffrn_reflns_av_sigmaI/netI 0.0749
_diffrn_reflns_limit_h_max 16
_diffrn_reflns_limit_h_min -16
_diffrn_reflns_limit_k_max 27
_diffrn_reflns_limit_k_min -27
_diffrn_reflns_limit_l_max 25
_diffrn_reflns_limit_l_min -28
_diffrn_reflns_number 65316
_diffrn_reflns_theta_full 32.50
_diffrn_reflns_theta_max 32.50
_diffrn_reflns_theta_min 2.10
_exptl_absorpt_coefficient_mu 4.836
_exptl_absorpt_correction_T_max 0.7602
_exptl_absorpt_correction_T_min 0.2902
_exptl_absorpt_correction_type multi-scan
_exptl_absorpt_process_details '(SADABS; Sheldrick, 2004)'
_exptl_crystal_colour colourless
_exptl_crystal_density_diffrn 1.396
_exptl_crystal_density_method 'not measured'
_exptl_crystal_description plate
_exptl_crystal_F_000 1592
_exptl_crystal_size_max 0.34
_exptl_crystal_size_mid 0.14
_exptl_crystal_size_min 0.06
_refine_diff_density_max 1.261
_refine_diff_density_min -2.065
_refine_diff_density_rms 0.140
_refine_ls_extinction_method none
_refine_ls_goodness_of_fit_ref 1.018
_refine_ls_hydrogen_treatment constr
_refine_ls_matrix_type full
_refine_ls_number_parameters 376
_refine_ls_number_reflns 13419
_refine_ls_number_restraints 0
_refine_ls_restrained_S_all 1.018
_refine_ls_R_factor_all 0.0866
_refine_ls_R_factor_gt 0.0426
_refine_ls_shift/su_max 0.002
_refine_ls_shift/su_mean 0.000
_refine_ls_structure_factor_coef Fsqd
_refine_ls_weighting_details 'calc w=1/[\s^2^(Fo^2^)+(0.0308P)^2^+1.6705P] where P=(Fo^2^+2Fc^2^)/3'
_refine_ls_weighting_scheme calc
_refine_ls_wR_factor_gt 0.0723
_refine_ls_wR_factor_ref 0.0825
_reflns_number_gt 8960
_reflns_number_total 13419
_reflns_threshold_expression >2\s(I)
_cod_data_source_file c6dt00229c2.cif
_cod_data_source_block ch_mt25b
_cod_depositor_comments 'Adding full bibliography for 7038481--7038499.cif.'
_cod_original_sg_symbol_H-M 'P 21/n'
_cod_database_code 7038487

loop_
_symmetry_equiv_pos_as_xyz
'x, y, z'
'-x+1/2, y+1/2, -z+1/2'
'-x, -y, -z'
'x-1/2, -y-1/2, z-1/2'

loop_
_atom_site_label
_atom_site_type_symbol
_atom_site_fract_x
_atom_site_fract_y
_atom_site_fract_z
_atom_site_U_iso_or_equiv
_atom_site_adp_type
_atom_site_occupancy
_atom_site_symmetry_multiplicity
_atom_site_calc_flag
_atom_site_refinement_flags
Bi1 Bi 0.849719(11) 0.354228(7) 0.090041(7) 0.02444(4) Uani 1 1 d .
C10 C 1.0295(4) 0.1586(2) 0.2307(2) 0.0499(11) Uani 1 1 d .
H10A H 0.9658 0.1700 0.2639 0.075 Uiso 1 1 calc R
H10B H 1.1043 0.1475 0.2575 0.075 Uiso 1 1 calc R
H10C H 1.0059 0.1152 0.2017 0.075 Uiso 1 1 calc R
Si3 Si 0.60042(9) 0.40329(6) 0.17628(6) 0.0326(2) Uani 1 1 d .
Si1 Si 1.05293(9) 0.24032(6) 0.17207(5) 0.0319(2) Uani 1 1 d .
Si2 Si 0.86029(9) 0.37308(6) -0.08853(6) 0.0326(2) Uani 1 1 d .
N1 N 0.9386(2) 0.24828(15) 0.10821(14) 0.0246(6) Uani 1 1 d .
N2 N 0.7855(2) 0.33537(16) -0.01775(15) 0.0278(6) Uani 1 1 d .
C2 C 0.8462(3) 0.12804(19) 0.07442(17) 0.0236(7) Uani 1 1 d .
H2 H 0.8052 0.1280 0.1180 0.028 Uiso 1 1 calc R
C1 C 0.9209(3) 0.18812(18) 0.05880(17) 0.0222(7) Uani 1 1 d .
C5 C 0.9643(3) 0.1269(2) -0.05132(18) 0.0300(8) Uani 1 1 d .
H5 H 1.0060 0.1268 -0.0947 0.036 Uiso 1 1 calc R
C4 C 0.8888(3) 0.06736(19) -0.03658(17) 0.0273(7) Uani 1 1 d .
C3 C 0.8301(3) 0.06836(19) 0.02810(17) 0.0254(7) Uani 1 1 d .
C6 C 0.9809(3) 0.1862(2) -0.00517(18) 0.0278(7) Uani 1 1 d .
H6 H 1.0334 0.2259 -0.0170 0.033 Uiso 1 1 calc R
C12 C 0.6692(3) 0.3035(2) -0.03245(17) 0.0267(7) Uani 1 1 d .
C14 C 0.5449(3) 0.1970(2) -0.06644(18) 0.0329(8) Uani 1 1 d .
C13 C 0.6574(3) 0.2290(2) -0.05060(18) 0.0298(8) Uani 1 1 d .
H13 H 0.7274 0.1987 -0.0524 0.036 Uiso 1 1 calc R
C17 C 0.5648(3) 0.3466(2) -0.0301(2) 0.0349(8) Uani 1 1 d .
H17 H 0.5706 0.3979 -0.0173 0.042 Uiso 1 1 calc R
C15 C 0.4414(3) 0.2409(2) -0.06368(19) 0.0362(9) Uani 1 1 d .
C16 C 0.4526(3) 0.3157(3) -0.0461(2) 0.0403(9) Uani 1 1 d .
H16 H 0.3828 0.3462 -0.0450 0.048 Uiso 1 1 calc R
C18 C 0.5361(4) 0.1169(3) -0.0838(2) 0.0555(12) Uani 1 1 d .
H18A H 0.4938 0.0908 -0.0462 0.083 Uiso 1 1 calc R
H18B H 0.6171 0.0960 -0.0876 0.083 Uiso 1 1 calc R
H18C H 0.4916 0.1106 -0.1292 0.083 Uiso 1 1 calc R
C19 C 0.3174(3) 0.2086(3) -0.0799(2) 0.0515(12) Uani 1 1 d .
H19A H 0.2917 0.1792 -0.0391 0.077 Uiso 1 1 calc R
H19B H 0.3203 0.1764 -0.1219 0.077 Uiso 1 1 calc R
H19C H 0.2602 0.2494 -0.0890 0.077 Uiso 1 1 calc R
C25 C 0.5403(3) 0.14229(19) 0.15121(19) 0.0284(7) Uani 1 1 d .
C23 C 0.6574(3) 0.25661(18) 0.16590(17) 0.0245(7) Uani 1 1 d .
C27 C 0.6811(3) 0.1552(2) 0.24946(18) 0.0322(8) Uani 1 1 d .
H27 H 0.7198 0.1353 0.2911 0.039 Uiso 1 1 calc R
C24 C 0.5725(3) 0.2135(2) 0.12871(18) 0.0268(7) Uani 1 1 d .
H24 H 0.5353 0.2333 0.0866 0.032 Uiso 1 1 calc R
C28 C 0.7111(3) 0.2265(2) 0.22665(18) 0.0300(8) Uani 1 1 d .
H28 H 0.7693 0.2549 0.2531 0.036 Uiso 1 1 calc R
C26 C 0.5951(3) 0.1122(2) 0.21234(18) 0.0288(8) Uani 1 1 d .
C30 C 0.5624(4) 0.0359(2) 0.2388(2) 0.0417(10) Uani 1 1 d .
H30A H 0.4771 0.0352 0.2505 0.063 Uiso 1 1 calc R
H30B H 0.6117 0.0239 0.2813 0.063 Uiso 1 1 calc R
H30C H 0.5768 -0.0012 0.2017 0.063 Uiso 1 1 calc R
C29 C 0.4474(3) 0.0986(2) 0.1093(2) 0.0393(9) Uani 1 1 d .
H29A H 0.4852 0.0546 0.0883 0.059 Uiso 1 1 calc R
H29B H 0.4126 0.1301 0.0713 0.059 Uiso 1 1 calc R
H29C H 0.3838 0.0825 0.1408 0.059 Uiso 1 1 calc R
C20 C 0.8679(4) 0.3051(3) -0.1626(2) 0.0461(11) Uani 1 1 d .
H20A H 0.9139 0.2611 -0.1467 0.069 Uiso 1 1 calc R
H20B H 0.9075 0.3284 -0.2027 0.069 Uiso 1 1 calc R
H20C H 0.7863 0.2899 -0.1774 0.069 Uiso 1 1 calc R
C31 C 0.6332(4) 0.4906(2) 0.1253(2) 0.0447(10) Uani 1 1 d .
H31A H 0.7190 0.5026 0.1306 0.067 Uiso 1 1 calc R
H31B H 0.5857 0.5321 0.1438 0.067 Uiso 1 1 calc R
H31C H 0.6119 0.4829 0.0749 0.067 Uiso 1 1 calc R
C21 C 1.0165(3) 0.3990(2) -0.0567(2) 0.0428(10) Uani 1 1 d .
H21A H 1.0122 0.4384 -0.0207 0.064 Uiso 1 1 calc R
H21B H 1.0622 0.4171 -0.0970 0.064 Uiso 1 1 calc R
H21C H 1.0566 0.3550 -0.0360 0.064 Uiso 1 1 calc R
C9 C 1.0570(4) 0.3280(3) 0.2259(2) 0.0567(13) Uani 1 1 d .
H9A H 1.0826 0.3697 0.1962 0.085 Uiso 1 1 calc R
H9B H 1.1139 0.3220 0.2663 0.085 Uiso 1 1 calc R
H9C H 0.9766 0.3382 0.2434 0.085 Uiso 1 1 calc R
C32 C 0.6420(4) 0.4202(3) 0.2714(2) 0.0532(12) Uani 1 1 d .
H32A H 0.6252 0.3753 0.2992 0.080 Uiso 1 1 calc R
H32B H 0.5948 0.4622 0.2892 0.080 Uiso 1 1 calc R
H32C H 0.7279 0.4322 0.2761 0.080 Uiso 1 1 calc R
C11 C 1.2008(3) 0.2278(3) 0.1294(2) 0.0532(12) Uani 1 1 d .
H11A H 1.1978 0.1833 0.0991 0.080 Uiso 1 1 calc R
H11B H 1.2643 0.2217 0.1663 0.080 Uiso 1 1 calc R
H11C H 1.2181 0.2718 0.1005 0.080 Uiso 1 1 calc R
C22 C 0.7823(4) 0.4590(3) -0.1221(3) 0.0606(13) Uani 1 1 d .
H22A H 0.7012 0.4460 -0.1398 0.091 Uiso 1 1 calc R
H22B H 0.8278 0.4807 -0.1608 0.091 Uiso 1 1 calc R
H22C H 0.7770 0.4953 -0.0834 0.091 Uiso 1 1 calc R
C33 C 0.4381(4) 0.3813(3) 0.1696(3) 0.0679(16) Uani 1 1 d .
H33A H 0.4128 0.3767 0.1194 0.102 Uiso 1 1 calc R
H33B H 0.3924 0.4214 0.1918 0.102 Uiso 1 1 calc R
H33C H 0.4230 0.3340 0.1942 0.102 Uiso 1 1 calc R
N3 N 0.6842(2) 0.33089(16) 0.14241(15) 0.0271(6) Uani 1 1 d .
C8 C 0.8728(3) 0.0035(2) -0.0887(2) 0.0408(9) Uani 1 1 d .
H8A H 0.8960 -0.0435 -0.0653 0.061 Uiso 1 1 calc R
H8B H 0.9237 0.0119 -0.1295 0.061 Uiso 1 1 calc R
H8C H 0.7883 0.0008 -0.1050 0.061 Uiso 1 1 calc R
C7 C 0.7494(3) 0.0049(2) 0.0486(2) 0.0362(9) Uani 1 1 d .
H7A H 0.7154 0.0154 0.0950 0.054 Uiso 1 1 calc R
H7B H 0.7961 -0.0416 0.0515 0.054 Uiso 1 1 calc R
H7C H 0.6841 -0.0006 0.0128 0.054 Uiso 1 1 calc R

loop_
_atom_site_aniso_label
_atom_site_aniso_U_11
_atom_site_aniso_U_22
_atom_site_aniso_U_33
_atom_site_aniso_U_23
_atom_site_aniso_U_13
_atom_site_aniso_U_12
Bi1 0.02450(6) 0.02069(6) 0.02823(7) -0.00225(6) 0.00222(5) -0.00185(6)
C10 0.044(2) 0.050(3) 0.055(3) 0.014(2) -0.008(2) 0.001(2)
Si3 0.0303(5) 0.0251(5) 0.0429(6) -0.0030(4) 0.0080(4) 0.0046(4)
Si1 0.0289(5) 0.0330(6) 0.0333(5) -0.0066(4) -0.0057(4) 0.0035(4)
Si2 0.0315(5) 0.0341(6) 0.0323(5) 0.0087(4) 0.0051(4) -0.0033(4)
N1 0.0251(14) 0.0226(15) 0.0259(14) -0.0060(11) -0.0006(11) 0.0043(11)
N2 0.0262(14) 0.0323(17) 0.0249(14) 0.0040(12) 0.0017(12) -0.0060(12)
C2 0.0195(15) 0.0254(18) 0.0261(17) 0.0016(12) 0.0043(13) 0.0014(13)
C1 0.0184(15) 0.0235(17) 0.0246(16) -0.0032(13) 0.0004(12) 0.0042(13)
C5 0.0303(18) 0.033(2) 0.0274(18) -0.0038(14) 0.0121(15) 0.0016(15)
C4 0.0253(16) 0.0261(18) 0.0305(18) -0.0084(15) -0.0003(14) 0.0029(14)
C3 0.0235(16) 0.0223(17) 0.0303(17) -0.0014(14) 0.0022(13) 0.0008(14)
C6 0.0254(17) 0.0283(19) 0.0301(18) -0.0013(15) 0.0072(14) -0.0008(14)
C12 0.0274(17) 0.032(2) 0.0206(16) 0.0036(14) 0.0017(13) -0.0014(15)
C14 0.040(2) 0.033(2) 0.0257(18) 0.0060(15) -0.0002(15) -0.0089(17)
C13 0.0331(18) 0.030(2) 0.0265(18) 0.0034(15) 0.0028(15) -0.0028(15)
C17 0.0327(19) 0.035(2) 0.037(2) -0.0027(16) -0.0011(16) 0.0008(16)
C15 0.0332(19) 0.049(3) 0.0257(19) 0.0103(17) -0.0053(15) -0.0103(18)
C16 0.0290(19) 0.051(3) 0.041(2) 0.0028(19) -0.0017(17) 0.0020(18)
C18 0.061(3) 0.054(3) 0.052(3) 0.002(2) 0.006(2) -0.008(2)
C19 0.040(2) 0.068(3) 0.046(3) 0.010(2) -0.0086(19) -0.019(2)
C25 0.0238(16) 0.0270(18) 0.0348(18) -0.0028(15) 0.0082(14) 0.0004(15)
C23 0.0260(16) 0.0233(17) 0.0247(17) -0.0030(13) 0.0071(14) 0.0064(14)
C27 0.041(2) 0.033(2) 0.0225(17) 0.0018(15) 0.0056(15) 0.0041(17)
C24 0.0238(16) 0.0293(19) 0.0274(17) 0.0033(14) 0.0049(14) 0.0045(14)
C28 0.0330(18) 0.033(2) 0.0243(17) -0.0049(15) 0.0034(15) 0.0001(16)
C26 0.0310(18) 0.0260(18) 0.0303(18) 0.0015(15) 0.0141(15) 0.0016(15)
C30 0.049(2) 0.032(2) 0.044(2) 0.0050(17) 0.0128(19) -0.0032(18)
C29 0.0312(19) 0.036(2) 0.050(2) -0.0005(19) -0.0013(17) -0.0024(17)
C20 0.048(2) 0.060(3) 0.031(2) 0.0061(19) 0.0058(18) -0.011(2)
C31 0.060(3) 0.031(2) 0.044(2) -0.0018(18) -0.001(2) 0.010(2)
C21 0.035(2) 0.044(3) 0.050(2) 0.0029(19) 0.0121(18) -0.0130(18)
C9 0.064(3) 0.053(3) 0.051(3) -0.023(2) -0.022(2) 0.012(2)
C32 0.072(3) 0.046(3) 0.042(2) -0.010(2) 0.021(2) 0.008(2)
C11 0.030(2) 0.071(3) 0.058(3) -0.012(2) -0.0051(19) 0.000(2)
C22 0.062(3) 0.057(3) 0.063(3) 0.029(2) 0.011(2) 0.011(2)
C33 0.030(2) 0.048(3) 0.126(5) -0.010(3) 0.011(3) 0.011(2)
N3 0.0288(15) 0.0245(15) 0.0284(15) 0.0002(12) 0.0067(12) 0.0043(12)
C8 0.043(2) 0.042(2) 0.038(2) -0.0172(18) 0.0052(18) -0.0008(19)
C7 0.038(2) 0.031(2) 0.040(2) -0.0004(17) 0.0040(17) -0.0029(17)

loop_
_atom_type_symbol
_atom_type_description
_atom_type_scat_dispersion_real
_atom_type_scat_dispersion_imag
_atom_type_scat_source
C C 0.0033 0.0016 'International Tables Vol C Tables 4.2.6.8 and 6.1.1.4'
H H 0.0000 0.0000 'International Tables Vol C Tables 4.2.6.8 and 6.1.1.4'
N N 0.0061 0.0033 'International Tables Vol C Tables 4.2.6.8 and 6.1.1.4'
Si Si 0.0817 0.0704 'International Tables Vol C Tables 4.2.6.8 and 6.1.1.4'
Bi Bi -4.1077 10.2566 'International Tables Vol C Tables 4.2.6.8 and 6.1.1.4'

loop_
_geom_angle_atom_site_label_1
_geom_angle_atom_site_label_2
_geom_angle_atom_site_label_3
_geom_angle
N2 Bi1 N3 97.88(10)
N2 Bi1 N1 98.52(10)
N3 Bi1 N1 98.68(10)
Si1 C10 H10A 109.5
Si1 C10 H10B 109.5
H10A C10 H10B 109.5
Si1 C10 H10C 109.5
H10A C10 H10C 109.5
H10B C10 H10C 109.5
N3 Si3 C33 110.61(19)
N3 Si3 C32 110.87(17)
C33 Si3 C32 108.2(2)
N3 Si3 C31 108.67(16)
C33 Si3 C31 110.4(2)
C32 Si3 C31 108.1(2)
N1 Si1 C10 111.36(17)
N1 Si1 C11 110.52(17)
C10 Si1 C11 107.7(2)
N1 Si1 C9 108.22(17)
C10 Si1 C9 109.9(2)
C11 Si1 C9 109.1(2)
N2 Si2 C20 110.95(17)
N2 Si2 C22 110.63(18)
C20 Si2 C22 108.5(2)
N2 Si2 C21 108.30(16)
C20 Si2 C21 109.74(18)
C22 Si2 C21 108.7(2)
C1 N1 Si1 118.2(2)
C1 N1 Bi1 120.3(2)
Si1 N1 Bi1 120.37(14)
C12 N2 Si2 117.4(2)
C12 N2 Bi1 121.0(2)
Si2 N2 Bi1 120.67(15)
C3 C2 C1 121.8(3)
C3 C2 H2 119.1
C1 C2 H2 119.1
C6 C1 C2 117.8(3)
C6 C1 N1 121.3(3)
C2 C1 N1 120.9(3)
C6 C5 C4 122.2(3)
C6 C5 H5 118.9
C4 C5 H5 118.9
C5 C4 C3 117.7(3)
C5 C4 C8 120.6(3)
C3 C4 C8 121.7(3)
C2 C3 C4 120.2(3)
C2 C3 C7 119.0(3)
C4 C3 C7 120.8(3)
C5 C6 C1 120.2(3)
C5 C6 H6 119.9
C1 C6 H6 119.9
C13 C12 C17 117.9(3)
C13 C12 N2 120.7(3)
C17 C12 N2 121.4(3)
C15 C14 C13 119.6(4)
C15 C14 C18 120.4(3)
C13 C14 C18 119.9(4)
C12 C13 C14 121.7(3)
C12 C13 H13 119.2
C14 C13 H13 119.2
C16 C17 C12 121.0(4)
C16 C17 H17 119.5
C12 C17 H17 119.5
C16 C15 C14 119.0(3)
C16 C15 C19 119.4(4)
C14 C15 C19 121.6(4)
C15 C16 C17 120.7(4)
C15 C16 H16 119.6
C17 C16 H16 119.6
C14 C18 H18A 109.5
C14 C18 H18B 109.5
H18A C18 H18B 109.5
C14 C18 H18C 109.5
H18A C18 H18C 109.5
H18B C18 H18C 109.5
C15 C19 H19A 109.5
C15 C19 H19B 109.5
H19A C19 H19B 109.5
C15 C19 H19C 109.5
H19A C19 H19C 109.5
H19B C19 H19C 109.5
C26 C25 C24 119.6(3)
C26 C25 C29 120.6(3)
C24 C25 C29 119.7(3)
C28 C23 C24 118.0(3)
C28 C23 N3 121.8(3)
C24 C23 N3 120.2(3)
C28 C27 C26 121.2(3)
C28 C27 H27 119.4
C26 C27 H27 119.4
C23 C24 C25 122.1(3)
C23 C24 H24 119.0
C25 C24 H24 119.0
C23 C28 C27 120.7(3)
C23 C28 H28 119.6
C27 C28 H28 119.6
C25 C26 C27 118.4(3)
C25 C26 C30 121.3(3)
C27 C26 C30 120.3(3)
C26 C30 H30A 109.5
C26 C30 H30B 109.5
H30A C30 H30B 109.5
C26 C30 H30C 109.5
H30A C30 H30C 109.5
H30B C30 H30C 109.5
C25 C29 H29A 109.5
C25 C29 H29B 109.5
H29A C29 H29B 109.5
C25 C29 H29C 109.5
H29A C29 H29C 109.5
H29B C29 H29C 109.5
Si2 C20 H20A 109.5
Si2 C20 H20B 109.5
H20A C20 H20B 109.5
Si2 C20 H20C 109.5
H20A C20 H20C 109.5
H20B C20 H20C 109.5
Si3 C31 H31A 109.5
Si3 C31 H31B 109.5
H31A C31 H31B 109.5
Si3 C31 H31C 109.5
H31A C31 H31C 109.5
H31B C31 H31C 109.5
Si2 C21 H21A 109.5
Si2 C21 H21B 109.5
H21A C21 H21B 109.5
Si2 C21 H21C 109.5
H21A C21 H21C 109.5
H21B C21 H21C 109.5
Si1 C9 H9A 109.5
Si1 C9 H9B 109.5
H9A C9 H9B 109.5
Si1 C9 H9C 109.5
H9A C9 H9C 109.5
H9B C9 H9C 109.5
Si3 C32 H32A 109.5
Si3 C32 H32B 109.5
H32A C32 H32B 109.5
Si3 C32 H32C 109.5
H32A C32 H32C 109.5
H32B C32 H32C 109.5
Si1 C11 H11A 109.5
Si1 C11 H11B 109.5
H11A C11 H11B 109.5
Si1 C11 H11C 109.5
H11A C11 H11C 109.5
H11B C11 H11C 109.5
Si2 C22 H22A 109.5
Si2 C22 H22B 109.5
H22A C22 H22B 109.5
Si2 C22 H22C 109.5
H22A C22 H22C 109.5
H22B C22 H22C 109.5
Si3 C33 H33A 109.5
Si3 C33 H33B 109.5
H33A C33 H33B 109.5
Si3 C33 H33C 109.5
H33A C33 H33C 109.5
H33B C33 H33C 109.5
C23 N3 Si3 117.4(2)
C23 N3 Bi1 120.6(2)
Si3 N3 Bi1 120.08(15)
C4 C8 H8A 109.5
C4 C8 H8B 109.5
H8A C8 H8B 109.5
C4 C8 H8C 109.5
H8A C8 H8C 109.5
H8B C8 H8C 109.5
C3 C7 H7A 109.5
C3 C7 H7B 109.5
H7A C7 H7B 109.5
C3 C7 H7C 109.5
H7A C7 H7C 109.5
H7B C7 H7C 109.5

loop_
_geom_bond_atom_site_label_1
_geom_bond_atom_site_label_2
_geom_bond_distance
Bi1 N2 2.155(3)
Bi1 N3 2.155(3)
Bi1 N1 2.159(3)
C10 Si1 1.853(4)
C10 H10A 0.9800
C10 H10B 0.9800
C10 H10C 0.9800
Si3 N3 1.728(3)
Si3 C33 1.848(4)
Si3 C32 1.859(4)
Si3 C31 1.875(4)
Si1 N1 1.728(3)
Si1 C11 1.866(4)
Si1 C9 1.866(4)
Si2 N2 1.729(3)
Si2 C20 1.852(4)
Si2 C22 1.864(4)
Si2 C21 1.877(4)
N1 C1 1.431(4)
N2 C12 1.431(4)
C2 C3 1.386(4)
C2 C1 1.395(4)
C2 H2 0.9500
C1 C6 1.395(4)
C5 C6 1.379(5)
C5 C4 1.390(5)
C5 H5 0.9500
C4 C3 1.399(4)
C4 C8 1.511(5)
C3 C7 1.506(5)
C6 H6 0.9500
C12 C13 1.381(5)
C12 C17 1.395(5)
C14 C15 1.396(5)
C14 C13 1.399(5)
C14 C18 1.472(6)
C13 H13 0.9500
C17 C16 1.390(5)
C17 H17 0.9500
C15 C16 1.382(6)
C15 C19 1.517(5)
C16 H16 0.9500
C18 H18A 0.9800
C18 H18B 0.9800
C18 H18C 0.9800
C19 H19A 0.9800
C19 H19B 0.9800
C19 H19C 0.9800
C25 C26 1.393(5)
C25 C24 1.393(5)
C25 C29 1.499(5)
C23 C28 1.382(5)
C23 C24 1.390(5)
C23 N3 1.434(4)
C27 C28 1.390(5)
C27 C26 1.397(5)
C27 H27 0.9500
C24 H24 0.9500
C28 H28 0.9500
C26 C30 1.501(5)
C30 H30A 0.9800
C30 H30B 0.9800
C30 H30C 0.9800
C29 H29A 0.9800
C29 H29B 0.9800
C29 H29C 0.9800
C20 H20A 0.9800
C20 H20B 0.9800
C20 H20C 0.9800
C31 H31A 0.9800
C31 H31B 0.9800
C31 H31C 0.9800
C21 H21A 0.9800
C21 H21B 0.9800
C21 H21C 0.9800
C9 H9A 0.9800
C9 H9B 0.9800
C9 H9C 0.9800
C32 H32A 0.9800
C32 H32B 0.9800
C32 H32C 0.9800
C11 H11A 0.9800
C11 H11B 0.9800
C11 H11C 0.9800
C22 H22A 0.9800
C22 H22B 0.9800
C22 H22C 0.9800
C33 H33A 0.9800
C33 H33B 0.9800
C33 H33C 0.9800
C8 H8A 0.9800
C8 H8B 0.9800
C8 H8C 0.9800
C7 H7A 0.9800
C7 H7B 0.9800
C7 H7C 0.9800

loop_
_geom_torsion_atom_site_label_1
_geom_torsion_atom_site_label_2
_geom_torsion_atom_site_label_3
_geom_torsion_atom_site_label_4
_geom_torsion
C10 Si1 N1 C1 -61.0(3)
C11 Si1 N1 C1 58.6(3)
C9 Si1 N1 C1 178.0(3)
C10 Si1 N1 Bi1 131.2(2)
C11 Si1 N1 Bi1 -109.2(2)
C9 Si1 N1 Bi1 10.3(2)
N2 Bi1 N1 C1 -11.2(2)
N3 Bi1 N1 C1 88.2(2)
N2 Bi1 N1 Si1 156.34(15)
N3 Bi1 N1 Si1 -104.28(16)
C20 Si2 N2 C12 -52.2(3)
C22 Si2 N2 C12 68.3(3)
C21 Si2 N2 C12 -172.7(3)
C20 Si2 N2 Bi1 138.98(19)
C22 Si2 N2 Bi1 -100.5(2)
C21 Si2 N2 Bi1 18.5(2)
N3 Bi1 N2 C12 -9.3(3)
N1 Bi1 N2 C12 90.8(3)
N3 Bi1 N2 Si2 159.12(17)
N1 Bi1 N2 Si2 -100.82(18)
C3 C2 C1 C6 -0.7(5)
C3 C2 C1 N1 -178.4(3)
Si1 N1 C1 C6 -89.3(4)
Bi1 N1 C1 C6 78.5(3)
Si1 N1 C1 C2 88.3(3)
Bi1 N1 C1 C2 -103.9(3)
C6 C5 C4 C3 -1.0(5)
C6 C5 C4 C8 179.8(3)
C1 C2 C3 C4 -0.5(5)
C1 C2 C3 C7 179.3(3)
C5 C4 C3 C2 1.3(5)
C8 C4 C3 C2 -179.5(3)
C5 C4 C3 C7 -178.4(3)
C8 C4 C3 C7 0.7(5)
C4 C5 C6 C1 -0.1(6)
C2 C1 C6 C5 1.0(5)
N1 C1 C6 C5 178.7(3)
Si2 N2 C12 C13 89.7(3)
Bi1 N2 C12 C13 -101.5(3)
Si2 N2 C12 C17 -89.3(3)
Bi1 N2 C12 C17 79.5(4)
C17 C12 C13 C14 0.2(5)
N2 C12 C13 C14 -178.8(3)
C15 C14 C13 C12 -0.3(5)
C18 C14 C13 C12 -178.5(3)
C13 C12 C17 C16 -0.6(5)
N2 C12 C17 C16 178.4(3)
C13 C14 C15 C16 0.8(5)
C18 C14 C15 C16 179.0(4)
C13 C14 C15 C19 -179.5(3)
C18 C14 C15 C19 -1.3(5)
C14 C15 C16 C17 -1.2(6)
C19 C15 C16 C17 179.1(3)
C12 C17 C16 C15 1.1(6)
C28 C23 C24 C25 0.6(5)
N3 C23 C24 C25 -177.4(3)
C26 C25 C24 C23 -0.8(5)
C29 C25 C24 C23 179.5(3)
C24 C23 C28 C27 0.2(5)
N3 C23 C28 C27 178.2(3)
C26 C27 C28 C23 -0.7(5)
C24 C25 C26 C27 0.2(5)
C29 C25 C26 C27 180.0(3)
C24 C25 C26 C30 179.5(3)
C29 C25 C26 C30 -0.8(5)
C28 C27 C26 C25 0.5(5)
C28 C27 C26 C30 -178.8(3)
C28 C23 N3 Si3 -87.6(3)
C24 C23 N3 Si3 90.3(3)
C28 C23 N3 Bi1 76.7(3)
C24 C23 N3 Bi1 -105.4(3)
C33 Si3 N3 C23 -48.5(3)
C32 Si3 N3 C23 71.6(3)
C31 Si3 N3 C23 -169.7(3)
C33 Si3 N3 Bi1 147.1(2)
C32 Si3 N3 Bi1 -92.8(2)
C31 Si3 N3 Bi1 25.8(2)
N2 Bi1 N3 C23 90.6(2)
N1 Bi1 N3 C23 -9.3(3)
N2 Bi1 N3 Si3 -105.47(17)
N1 Bi1 N3 Si3 154.60(16)
